data_7236923
loop_
_publ_author_name
'Li, Junfeng'
'Yang, Chenglong'
'Peng, Xuelei'
'Chen, Ying'
'Qi, Qi'
'Luo, Xiaoyan'
'Lai, Wen-Yong'
'Huang, Wei'

_publ_section_title
;
 Stimuli-responsive solid-state emission from
 o-carborane--tetraphenylethene dyads induced by twisted intramolecular
 charge transfer in the crystalline state
;
_journal_issue 1
_journal_name_full 'Journal of Materials Chemistry C'
_journal_page_first 19
_journal_paper_doi 10.1039/C7TC03780E
_journal_volume 6
_journal_year 2018
_chemical_formula_moiety 'C42 H48 B20'
_chemical_formula_sum 'C42 H48 B20'
_chemical_formula_weight 769.00
_space_group_crystal_system monoclinic
_space_group_IT_number 14
_space_group_name_Hall '-P 2ybc'
_space_group_name_H-M_alt 'P 1 21/c 1'
_atom_sites_solution_hydrogens geom
_audit_creation_method SHELXL-2014/7
_audit_update_record
;
2017-08-16 deposited with the CCDC.
2017-11-14 downloaded from the CCDC.
;
_cell_angle_alpha 90
_cell_angle_beta 100.659(5)
_cell_angle_gamma 90
_cell_formula_units_Z 4
_cell_length_a 21.566(4)
_cell_length_b 10.668(2)
_cell_length_c 19.897(4)
_cell_measurement_reflns_used 9938
_cell_measurement_temperature 295(2)
_cell_measurement_theta_max 28.36
_cell_measurement_theta_min 2.17
_cell_volume 4498.6(15)
_computing_structure_refinement 'SHELXL-2014/7 (Sheldrick, 2014)'
_diffrn_ambient_temperature 295(2)
_diffrn_measured_fraction_theta_full 0.998
_diffrn_measured_fraction_theta_max 0.990
_diffrn_measurement_device_type 'CCD area detector'
_diffrn_measurement_method 'phi and omega scans'
_diffrn_radiation_type MoK\a
_diffrn_radiation_wavelength 0.71073
_diffrn_reflns_av_R_equivalents 0.0777
_diffrn_reflns_av_unetI/netI 0.0841
_diffrn_reflns_Laue_measured_fraction_full 0.998
_diffrn_reflns_Laue_measured_fraction_max 0.990
_diffrn_reflns_limit_h_max 28
_diffrn_reflns_limit_h_min -25
_diffrn_reflns_limit_k_max 12
_diffrn_reflns_limit_k_min -14
_diffrn_reflns_limit_l_max 26
_diffrn_reflns_limit_l_min -24
_diffrn_reflns_number 38745
_diffrn_reflns_point_group_measured_fraction_full 0.998
_diffrn_reflns_point_group_measured_fraction_max 0.990
_diffrn_reflns_theta_full 25.242
_diffrn_reflns_theta_max 28.387
_diffrn_reflns_theta_min 0.961
_exptl_absorpt_coefficient_mu 0.057
_exptl_absorpt_correction_type none
_exptl_crystal_colour colorless
_exptl_crystal_density_diffrn 1.135
_exptl_crystal_description block
_exptl_crystal_F_000 1600
_exptl_crystal_size_max 0.2
_exptl_crystal_size_mid 0.2
_exptl_crystal_size_min 0.2
_refine_diff_density_max 0.293
_refine_diff_density_min -0.319
_refine_diff_density_rms 0.053
_refine_ls_extinction_method none
_refine_ls_goodness_of_fit_ref 1.078
_refine_ls_hydrogen_treatment constr
_refine_ls_matrix_type full
_refine_ls_number_parameters 559
_refine_ls_number_reflns 11175
_refine_ls_number_restraints 0
_refine_ls_restrained_S_all 1.078
_refine_ls_R_factor_all 0.1584
_refine_ls_R_factor_gt 0.0932
_refine_ls_shift/su_max 0.000
_refine_ls_shift/su_mean 0.000
_refine_ls_structure_factor_coef Fsqd
_refine_ls_weighting_details 'w=1/[\s^2^(Fo^2^)+(0.0886P)^2^+2.9178P] where P=(Fo^2^+2Fc^2^)/3'
_refine_ls_weighting_scheme calc
_refine_ls_wR_factor_gt 0.2049
_refine_ls_wR_factor_ref 0.2379
_reflns_Friedel_coverage 0.000
_reflns_number_gt 6553
_reflns_number_total 11287
_reflns_threshold_expression 'I > 2\s(I)'
_cod_data_source_file c7tc03780e2.cif
_cod_data_source_block 1_CCDC1
_cod_original_sg_symbol_H-M 'P 21/c'
_cod_database_code 7236923
_shelx_shelxl_version_number 2014/7
_shelx_space_group_comment
;
The symmetry employed for this shelxl refinement is uniquely defined
by the following loop, which should always be used as a source of
symmetry information in preference to the above space-group names.
They are only intended as comments.
;

loop_
_space_group_symop_operation_xyz
'x, y, z'
'-x, y+1/2, -z+1/2'
'-x, -y, -z'
'x, -y-1/2, z-1/2'

loop_
_atom_site_label
_atom_site_type_symbol
_atom_site_fract_x
_atom_site_fract_y
_atom_site_fract_z
_atom_site_U_iso_or_equiv
_atom_site_adp_type
_atom_site_occupancy
_atom_site_site_symmetry_order
_atom_site_calc_flag
_atom_site_refinement_flags_posn
_atom_site_refinement_flags_adp
C15 C 0.37822(11) 0.6405(3) 0.15072(12) 0.0342(6) Uani 1 1 d . .
C29 C 0.37747(11) 0.4807(3) 0.24313(12) 0.0344(6) Uani 1 1 d . .
C16 C 0.40957(11) 0.6938(3) 0.09583(13) 0.0373(6) Uani 1 1 d . .
C14 C 0.24106(12) 0.7840(3) 0.21944(12) 0.0412(7) Uani 1 1 d . .
H14 H 0.2292 0.7975 0.2615 0.049 Uiso 1 1 calc R U
C32 C 0.32416(11) 0.3608(2) 0.34499(12) 0.0322(5) Uani 1 1 d . .
C35 C 0.29696(11) 0.2987(2) 0.40084(12) 0.0341(6) Uani 1 1 d . .
C12 C 0.31614(11) 0.6989(3) 0.15518(12) 0.0340(6) Uani 1 1 d . .
C33 C 0.29024(12) 0.3741(3) 0.27891(13) 0.0409(6) Uani 1 1 d . .
H33 H 0.2493 0.3433 0.2682 0.049 Uiso 1 1 calc R U
C9 C 0.20222(11) 0.8252(3) 0.16005(12) 0.0352(6) Uani 1 1 d . .
C10 C 0.22088(12) 0.8016(3) 0.09834(13) 0.0421(7) Uani 1 1 d . .
H10 H 0.1956 0.8280 0.0578 0.051 Uiso 1 1 calc R U
C37 C 0.24068(12) 0.5223(3) 0.42844(12) 0.0387(6) Uani 1 1 d . .
C23 C 0.47443(11) 0.5147(3) 0.19297(13) 0.0381(6) Uani 1 1 d . .
C31 C 0.38614(11) 0.4020(3) 0.35811(13) 0.0402(6) Uani 1 1 d . .
H31 H 0.4105 0.3901 0.4013 0.048 Uiso 1 1 calc R U
C1 C 0.14241(11) 0.8947(3) 0.16475(12) 0.0396(6) Uani 1 1 d . .
C34 C 0.31652(12) 0.4326(3) 0.22874(13) 0.0402(6) Uani 1 1 d . .
H34 H 0.2930 0.4399 0.1847 0.048 Uiso 1 1 calc R U
C22 C 0.40686(11) 0.5492(3) 0.19202(12) 0.0344(6) Uani 1 1 d . .
C11 C 0.27655(11) 0.7392(3) 0.09625(12) 0.0403(7) Uani 1 1 d . .
H11 H 0.2878 0.7239 0.0541 0.048 Uiso 1 1 calc R U
C30 C 0.41212(11) 0.4600(3) 0.30838(13) 0.0407(6) Uani 1 1 d . .
H30 H 0.4539 0.4862 0.3185 0.049 Uiso 1 1 calc R U
C13 C 0.29710(11) 0.7234(3) 0.21702(13) 0.0396(6) Uani 1 1 d . .
H13 H 0.3227 0.6983 0.2576 0.048 Uiso 1 1 calc R U
C21 C 0.42732(13) 0.6158(3) 0.04673(14) 0.0464(7) Uani 1 1 d . .
H21 H 0.4195 0.5302 0.0480 0.056 Uiso 1 1 calc R U
C28 C 0.49207(13) 0.3918(3) 0.18572(15) 0.0491(7) Uani 1 1 d . .
H28 H 0.4614 0.3295 0.1783 0.059 Uiso 1 1 calc R U
C42 C 0.28935(14) 0.6089(3) 0.43052(14) 0.0465(7) Uani 1 1 d . .
H42 H 0.3310 0.5825 0.4422 0.056 Uiso 1 1 calc R U
C17 C 0.42145(12) 0.8214(3) 0.09278(16) 0.0487(7) Uani 1 1 d . .
H17 H 0.4091 0.8754 0.1246 0.058 Uiso 1 1 calc R U
C36 C 0.25312(11) 0.3872(3) 0.44753(13) 0.0368(6) Uani 1 1 d . .
C38 C 0.17900(14) 0.5640(3) 0.40970(14) 0.0494(7) Uani 1 1 d . .
H38 H 0.1459 0.5072 0.4063 0.059 Uiso 1 1 calc R U
C18 C 0.45177(14) 0.8685(3) 0.04216(19) 0.0618(9) Uani 1 1 d . .
H18 H 0.4605 0.9538 0.0408 0.074 Uiso 1 1 calc R U
C39 C 0.16635(17) 0.6893(3) 0.39608(15) 0.0585(9) Uani 1 1 d . .
H39 H 0.1248 0.7166 0.3846 0.070 Uiso 1 1 calc R U
C24 C 0.52118(12) 0.6059(3) 0.20426(16) 0.0502(7) Uani 1 1 d . .
H24 H 0.5102 0.6893 0.2092 0.060 Uiso 1 1 calc R U
C40 C 0.21473(19) 0.7735(3) 0.39945(15) 0.0613(9) Uani 1 1 d . .
H40 H 0.2060 0.8581 0.3910 0.074 Uiso 1 1 calc R U
C2 C 0.07195(12) 0.8204(3) 0.13483(15) 0.0489(8) Uani 1 1 d . .
C27 C 0.55494(16) 0.3601(4) 0.18943(19) 0.0655(10) Uani 1 1 d . .
H27 H 0.5663 0.2769 0.1848 0.079 Uiso 1 1 calc R U
C25 C 0.58420(14) 0.5737(4) 0.2082(2) 0.0682(10) Uani 1 1 d . .
H25 H 0.6153 0.6352 0.2163 0.082 Uiso 1 1 calc R U
C19 C 0.46881(15) 0.7893(4) -0.00588(19) 0.0683(11) Uani 1 1 d . .
H19 H 0.4888 0.8212 -0.0398 0.082 Uiso 1 1 calc R U
C41 C 0.27637(17) 0.7329(3) 0.41545(15) 0.0565(8) Uani 1 1 d . .
H41 H 0.3093 0.7895 0.4160 0.068 Uiso 1 1 calc R U
C3 C 0.07401(13) 0.6933(4) 0.10248(19) 0.0611(9) Uani 1 1 d . .
C20 C 0.45645(15) 0.6638(4) -0.00393(16) 0.0616(9) Uani 1 1 d . .
H20 H 0.4677 0.6107 -0.0368 0.074 Uiso 1 1 calc R U
C26 C 0.60038(15) 0.4513(4) 0.1999(2) 0.0746(12) Uani 1 1 d . .
H26 H 0.6424 0.4301 0.2015 0.090 Uiso 1 1 calc R U
C4 C 0.07211(17) 0.6818(5) 0.0328(2) 0.0803(12) Uani 1 1 d . .
H4 H 0.0684 0.7532 0.0056 0.096 Uiso 1 1 calc R U
C5 C 0.0756(2) 0.5645(6) 0.0032(3) 0.1073(17) Uani 1 1 d . .
H5 H 0.0745 0.5573 -0.0436 0.129 Uiso 1 1 calc R U
C6 C 0.0808(2) 0.4602(6) 0.0436(5) 0.119(2) Uani 1 1 d . .
H6 H 0.0842 0.3819 0.0241 0.143 Uiso 1 1 calc R U
B6 B 0.05765(19) 0.9624(5) 0.2482(2) 0.0767(15) Uani 1 1 d . .
H6A H 0.0458 0.9663 0.2996 0.092 Uiso 1 1 calc R U
C7 C 0.0811(3) 0.4683(6) 0.1119(4) 0.1214(19) Uani 1 1 d . .
H7 H 0.0837 0.3964 0.1387 0.146 Uiso 1 1 calc R U
C8 C 0.0774(2) 0.5869(5) 0.1413(3) 0.0990(14) Uani 1 1 d . .
H8 H 0.0773 0.5933 0.1879 0.119 Uiso 1 1 calc R U
B15 B 0.32861(14) 0.3408(3) 0.48430(15) 0.0386(7) Uani 1 1 d . .
H15 H 0.3681 0.4069 0.4977 0.046 Uiso 1 1 calc R U
B16 B 0.26580(15) 0.3359(4) 0.53092(16) 0.0477(8) Uani 1 1 d . .
H16 H 0.2646 0.3976 0.5750 0.057 Uiso 1 1 calc R U
B14 B 0.26974(15) 0.1482(3) 0.39389(19) 0.0465(8) Uani 1 1 d . .
H14A H 0.2711 0.0877 0.3494 0.056 Uiso 1 1 calc R U
B10 B 0.09878(15) 0.8347(4) 0.22190(17) 0.0577(11) Uani 1 1 d . .
H10A H 0.1143 0.7543 0.2554 0.069 Uiso 1 1 calc R U
B20 B 0.19623(16) 0.2947(4) 0.47233(17) 0.0480(8) Uani 1 1 d . .
H20A H 0.1496 0.3294 0.4786 0.058 Uiso 1 1 calc R U
B11 B 0.33939(15) 0.1890(3) 0.45251(17) 0.0454(8) Uani 1 1 d . .
H11A H 0.3861 0.1553 0.4460 0.054 Uiso 1 1 calc R U
B13 B 0.31961(17) 0.2084(4) 0.53478(18) 0.0524(9) Uani 1 1 d . .
H13A H 0.3535 0.1865 0.5818 0.063 Uiso 1 1 calc R U
B17 B 0.21653(14) 0.2767(3) 0.39018(16) 0.0410(7) Uani 1 1 d . .
H17A H 0.1836 0.3016 0.3429 0.049 Uiso 1 1 calc R U
B18 B 0.23748(17) 0.1795(4) 0.5273(2) 0.0571(10) Uani 1 1 d . .
H18A H 0.2179 0.1383 0.5695 0.068 Uiso 1 1 calc R U
B19 B 0.20617(16) 0.1433(4) 0.4394(2) 0.0540(9) Uani 1 1 d . .
H19A H 0.1660 0.0792 0.4244 0.065 Uiso 1 1 calc R U
B12 B 0.28250(18) 0.0893(4) 0.4790(2) 0.0569(9) Uani 1 1 d . .
H12A H 0.2920 -0.0106 0.4900 0.068 Uiso 1 1 calc R U
B9 B 0.01823(17) 0.8585(5) 0.1856(2) 0.0752(14) Uani 1 1 d . .
H9A H -0.0190 0.7947 0.1957 0.090 Uiso 1 1 calc R U
B2 B 0.13628(17) 0.9828(4) 0.23457(19) 0.0618(11) Uani 1 1 d . .
H2A H 0.1758 0.9997 0.2771 0.074 Uiso 1 1 calc R U
B3 B 0.09418(15) 0.9481(4) 0.09167(17) 0.0496(9) Uani 1 1 d . .
H3A H 0.1066 0.9408 0.0406 0.059 Uiso 1 1 calc R U
B7 B 0.01582(17) 0.9299(5) 0.1042(2) 0.0678(12) Uani 1 1 d . .
H7A H -0.0233 0.9126 0.0613 0.081 Uiso 1 1 calc R U
B1 B 0.13368(19) 1.0535(4) 0.1536(2) 0.0596(10) Uani 1 1 d . .
H1A H 0.1714 1.1160 0.1432 0.072 Uiso 1 1 calc R U
B8 B 0.00656(19) 1.0225(5) 0.1756(2) 0.0794(15) Uani 1 1 d . .
H8A H -0.0388 1.0662 0.1798 0.095 Uiso 1 1 calc R U
B4 B 0.0792(2) 1.1005(5) 0.2054(2) 0.0755(13) Uani 1 1 d . .
H4A H 0.0811 1.1943 0.2287 0.091 Uiso 1 1 calc R U
B5 B 0.0534(2) 1.0771(5) 0.1166(2) 0.0708(12) Uani 1 1 d . .
H5A H 0.0385 1.1560 0.0818 0.085 Uiso 1 1 calc R U

loop_
_atom_site_aniso_label
_atom_site_aniso_U_11
_atom_site_aniso_U_22
_atom_site_aniso_U_33
_atom_site_aniso_U_23
_atom_site_aniso_U_13
_atom_site_aniso_U_12
C15 0.0265(12) 0.0430(16) 0.0335(13) 0.0005(11) 0.0065(10) 0.0009(11)
C29 0.0311(12) 0.0388(15) 0.0351(13) 0.0012(11) 0.0104(10) 0.0012(11)
C16 0.0261(12) 0.0453(17) 0.0400(14) 0.0083(12) 0.0050(10) 0.0028(11)
C14 0.0357(13) 0.065(2) 0.0231(12) -0.0015(12) 0.0072(10) 0.0097(13)
C32 0.0285(12) 0.0383(15) 0.0307(12) 0.0000(11) 0.0080(10) -0.0021(10)
C35 0.0288(12) 0.0388(15) 0.0345(13) -0.0030(11) 0.0057(10) -0.0048(11)
C12 0.0266(11) 0.0418(16) 0.0342(13) 0.0004(11) 0.0074(10) -0.0004(11)
C33 0.0299(12) 0.0523(18) 0.0398(14) -0.0032(12) 0.0045(11) -0.0095(12)
C9 0.0252(11) 0.0484(17) 0.0321(13) 0.0022(11) 0.0058(10) 0.0041(11)
C10 0.0324(13) 0.066(2) 0.0266(12) 0.0072(12) 0.0022(10) 0.0086(13)
C37 0.0459(15) 0.0458(17) 0.0247(12) -0.0012(11) 0.0076(11) 0.0047(13)
C23 0.0319(13) 0.0469(17) 0.0372(14) 0.0093(12) 0.0105(11) 0.0055(12)
C31 0.0295(12) 0.0591(19) 0.0302(13) 0.0046(12) 0.0011(10) -0.0024(12)
C1 0.0301(12) 0.0601(19) 0.0290(12) 0.0042(12) 0.0064(10) 0.0071(12)
C34 0.0361(13) 0.0563(19) 0.0277(13) 0.0005(12) 0.0042(10) -0.0060(12)
C22 0.0284(12) 0.0421(16) 0.0330(13) 0.0005(11) 0.0065(10) 0.0000(11)
C11 0.0350(13) 0.0611(19) 0.0271(12) 0.0032(12) 0.0113(10) 0.0067(12)
C30 0.0244(12) 0.0558(19) 0.0418(15) 0.0042(13) 0.0061(10) -0.0031(11)
C13 0.0300(12) 0.0564(19) 0.0296(13) 0.0000(12) -0.0016(10) 0.0073(12)
C21 0.0427(15) 0.0556(19) 0.0426(15) 0.0073(14) 0.0123(12) 0.0033(13)
C28 0.0439(15) 0.0502(19) 0.0556(18) 0.0074(14) 0.0155(13) 0.0066(14)
C42 0.0506(16) 0.0463(19) 0.0424(15) -0.0033(13) 0.0081(13) -0.0008(14)
C17 0.0355(14) 0.0471(19) 0.0645(19) 0.0095(15) 0.0116(13) 0.0028(13)
C36 0.0327(12) 0.0459(17) 0.0334(13) -0.0001(12) 0.0100(10) 0.0001(11)
C38 0.0497(17) 0.057(2) 0.0401(15) 0.0021(14) 0.0054(13) 0.0071(14)
C18 0.0385(16) 0.059(2) 0.086(2) 0.0317(19) 0.0053(16) -0.0045(15)
C39 0.065(2) 0.067(2) 0.0406(16) 0.0016(15) 0.0037(14) 0.0207(18)
C24 0.0355(14) 0.0502(19) 0.0645(19) 0.0123(15) 0.0081(13) 0.0017(13)
C40 0.098(3) 0.048(2) 0.0352(16) 0.0012(14) 0.0049(16) 0.0172(19)
C2 0.0288(13) 0.073(2) 0.0452(16) 0.0045(15) 0.0079(11) 0.0037(13)
C27 0.058(2) 0.061(2) 0.083(2) 0.0198(19) 0.0280(18) 0.0238(18)
C25 0.0351(16) 0.073(3) 0.097(3) 0.029(2) 0.0132(16) 0.0002(16)
C19 0.0490(18) 0.094(3) 0.067(2) 0.032(2) 0.0235(16) 0.0009(19)
C41 0.082(2) 0.045(2) 0.0419(16) -0.0038(14) 0.0080(16) -0.0082(17)
C3 0.0310(15) 0.072(3) 0.080(2) 0.003(2) 0.0096(15) -0.0051(15)
C20 0.0543(18) 0.087(3) 0.0492(18) 0.0108(18) 0.0236(15) 0.0087(18)
C26 0.0395(17) 0.085(3) 0.106(3) 0.038(2) 0.0300(18) 0.0188(18)
C4 0.061(2) 0.097(3) 0.084(3) -0.026(2) 0.016(2) -0.008(2)
C5 0.074(3) 0.123(5) 0.130(4) -0.050(4) 0.033(3) -0.016(3)
C6 0.062(3) 0.092(4) 0.207(8) -0.037(5) 0.033(4) -0.007(3)
B6 0.054(2) 0.131(4) 0.049(2) 0.000(2) 0.0221(18) 0.036(3)
C7 0.115(4) 0.082(4) 0.164(6) 0.002(4) 0.019(4) -0.013(3)
C8 0.093(3) 0.084(4) 0.120(4) 0.003(3) 0.019(3) -0.013(3)
B15 0.0361(15) 0.046(2) 0.0320(15) 0.0016(13) 0.0029(12) -0.0006(13)
B16 0.0490(18) 0.066(2) 0.0310(15) 0.0061(15) 0.0142(14) 0.0003(16)
B14 0.0438(17) 0.0388(19) 0.059(2) -0.0043(15) 0.0142(15) -0.0083(14)
B10 0.0412(18) 0.102(3) 0.0339(17) 0.0175(18) 0.0180(14) 0.0172(19)
B20 0.0432(17) 0.059(2) 0.0467(18) 0.0079(16) 0.0213(14) -0.0033(16)
B11 0.0418(17) 0.044(2) 0.0519(19) 0.0082(15) 0.0115(14) 0.0054(14)
B13 0.055(2) 0.061(2) 0.0412(18) 0.0139(16) 0.0074(15) 0.0022(17)
B17 0.0305(14) 0.051(2) 0.0431(17) -0.0026(15) 0.0115(12) -0.0091(13)
B18 0.055(2) 0.063(3) 0.057(2) 0.0176(19) 0.0206(17) -0.0072(18)
B19 0.0466(19) 0.051(2) 0.068(2) 0.0050(18) 0.0199(17) -0.0139(16)
B12 0.058(2) 0.044(2) 0.070(2) 0.0131(18) 0.0167(18) -0.0042(17)
B9 0.0393(19) 0.123(4) 0.070(3) 0.013(3) 0.0292(19) 0.015(2)
B2 0.049(2) 0.091(3) 0.0450(19) -0.015(2) 0.0090(16) 0.022(2)
B3 0.0412(17) 0.072(3) 0.0351(16) 0.0128(16) 0.0049(13) 0.0207(16)
B7 0.0357(17) 0.108(4) 0.056(2) 0.005(2) 0.0014(16) 0.029(2)
B1 0.058(2) 0.057(3) 0.067(2) -0.0017(19) 0.0183(19) 0.0125(18)
B8 0.054(2) 0.122(4) 0.064(3) 0.001(3) 0.0141(19) 0.044(3)
B4 0.072(3) 0.088(3) 0.069(3) -0.014(2) 0.019(2) 0.032(2)
B5 0.066(3) 0.081(3) 0.065(3) 0.007(2) 0.012(2) 0.036(2)

loop_
_atom_type_symbol
_atom_type_description
_atom_type_scat_dispersion_real
_atom_type_scat_dispersion_imag
_atom_type_scat_source
C C 0.0033 0.0016 'International Tables Vol C Tables 4.2.6.8 and 6.1.1.4'
H H 0.0000 0.0000 'International Tables Vol C Tables 4.2.6.8 and 6.1.1.4'
B B 0.0013 0.0007 'International Tables Vol C Tables 4.2.6.8 and 6.1.1.4'

loop_
_geom_angle_atom_site_label_1
_geom_angle_atom_site_label_2
_geom_angle_atom_site_label_3
_geom_angle
C22 C15 C12 125.4(2)
C22 C15 C16 120.0(2)
C12 C15 C16 114.5(2)
C34 C29 C30 117.3(2)
C34 C29 C22 123.2(2)
C30 C29 C22 119.6(2)
C17 C16 C21 118.6(3)
C17 C16 C15 121.0(3)
C21 C16 C15 120.3(3)
C13 C14 C9 120.9(2)
C13 C14 H14 119.5
C9 C14 H14 119.5
C31 C32 C33 117.8(2)
C31 C32 C35 119.7(2)
C33 C32 C35 122.4(2)
C32 C35 B14 122.0(2)
C32 C35 B11 120.5(2)
B14 C35 B11 62.74(19)
C32 C35 C36 119.0(2)
B14 C35 C36 110.12(19)
B11 C35 C36 109.7(2)
C32 C35 B17 119.4(2)
B14 C35 B17 62.53(18)
B11 C35 B17 113.3(2)
C36 C35 B17 60.09(16)
C32 C35 B15 117.1(2)
B14 C35 B15 112.9(2)
B11 C35 B15 61.85(18)
C36 C35 B15 60.01(15)
B17 C35 B15 111.22(19)
C11 C12 C13 117.0(2)
C11 C12 C15 119.9(2)
C13 C12 C15 123.0(2)
C34 C33 C32 121.0(2)
C34 C33 H33 119.5
C32 C33 H33 119.5
C10 C9 C14 118.0(2)
C10 C9 C1 122.5(2)
C14 C9 C1 119.5(2)
C11 C10 C9 120.8(2)
C11 C10 H10 119.6
C9 C10 H10 119.6
C38 C37 C42 118.3(3)
C38 C37 C36 119.6(3)
C42 C37 C36 122.0(2)
C28 C23 C24 118.4(2)
C28 C23 C22 121.1(2)
C24 C23 C22 120.3(3)
C30 C31 C32 121.1(2)
C30 C31 H31 119.5
C32 C31 H31 119.5
C9 C1 B2 121.3(2)
C9 C1 B1 123.6(2)
B2 C1 B1 62.4(2)
C9 C1 C2 117.6(2)
B2 C1 C2 109.9(2)
B1 C1 C2 110.0(2)
C9 C1 B3 120.1(2)
B2 C1 B3 112.4(2)
B1 C1 B3 61.9(2)
C2 C1 B3 60.19(18)
C9 C1 B10 115.8(2)
B2 C1 B10 62.2(2)
B1 C1 B10 113.0(2)
C2 C1 B10 60.19(18)
B3 C1 B10 111.2(2)
C33 C34 C29 121.0(2)
C33 C34 H34 119.5
C29 C34 H34 119.5
C15 C22 C29 124.5(2)
C15 C22 C23 121.3(2)
C29 C22 C23 114.0(2)
C10 C11 C12 121.9(2)
C10 C11 H11 119.1
C12 C11 H11 119.1
C31 C30 C29 121.6(2)
C31 C30 H30 119.2
C29 C30 H30 119.2
C14 C13 C12 121.5(2)
C14 C13 H13 119.2
C12 C13 H13 119.2
C20 C21 C16 120.8(3)
C20 C21 H21 119.6
C16 C21 H21 119.6
C23 C28 C27 120.8(3)
C23 C28 H28 119.6
C27 C28 H28 119.6
C41 C42 C37 120.7(3)
C41 C42 H42 119.7
C37 C42 H42 119.7
C16 C17 C18 120.1(3)
C16 C17 H17 120.0
C18 C17 H17 120.0
C37 C36 B20 121.4(2)
C37 C36 B16 122.5(2)
B20 C36 B16 62.27(18)
C37 C36 C35 118.6(2)
B20 C36 C35 109.4(2)
B16 C36 C35 109.9(2)
C37 C36 B17 116.7(2)
B20 C36 B17 62.23(18)
B16 C36 B17 113.1(2)
C35 C36 B17 59.96(15)
C37 C36 B15 119.5(2)
B20 C36 B15 112.4(2)
B16 C36 B15 62.07(17)
C35 C36 B15 60.28(15)
B17 C36 B15 111.3(2)
C39 C38 C37 120.6(3)
C39 C38 H38 119.7
C37 C38 H38 119.7
C19 C18 C17 120.1(3)
C19 C18 H18 119.9
C17 C18 H18 119.9
C40 C39 C38 120.3(3)
C40 C39 H39 119.8
C38 C39 H39 119.8
C23 C24 C25 120.6(3)
C23 C24 H24 119.7
C25 C24 H24 119.7
C39 C40 C41 119.9(3)
C39 C40 H40 120.1
C41 C40 H40 120.1
C3 C2 B7 122.5(3)
C3 C2 C1 118.0(2)
B7 C2 C1 109.3(3)
C3 C2 B9 122.7(3)
B7 C2 B9 62.5(2)
C1 C2 B9 109.6(3)
C3 C2 B3 117.8(3)
B7 C2 B3 61.8(2)
C1 C2 B3 59.94(17)
B9 C2 B3 112.6(3)
C3 C2 B10 118.5(3)
B7 C2 B10 112.3(3)
C1 C2 B10 60.14(17)
B9 C2 B10 61.8(2)
B3 C2 B10 110.9(3)
C26 C27 C28 120.0(3)
C26 C27 H27 120.0
C28 C27 H27 120.0
C26 C25 C24 119.8(3)
C26 C25 H25 120.1
C24 C25 H25 120.1
C20 C19 C18 120.2(3)
C20 C19 H19 119.9
C18 C19 H19 119.9
C42 C41 C40 120.1(3)
C42 C41 H41 119.9
C40 C41 H41 119.9
C8 C3 C4 118.7(4)
C8 C3 C2 120.6(4)
C4 C3 C2 120.7(4)
C19 C20 C21 120.1(3)
C19 C20 H20 119.9
C21 C20 H20 119.9
C25 C26 C27 120.3(3)
C25 C26 H26 119.8
C27 C26 H26 119.8
C3 C4 C5 120.7(5)
C3 C4 H4 119.7
C5 C4 H4 119.7
C6 C5 C4 119.2(6)
C6 C5 H5 120.4
C4 C5 H5 120.4
C7 C6 C5 121.4(6)
C7 C6 H6 119.3
C5 C6 H6 119.3
B10 B6 B9 60.4(2)
B10 B6 B8 108.1(3)
B9 B6 B8 60.3(3)
B10 B6 B2 60.1(2)
B9 B6 B2 108.5(3)
B8 B6 B2 107.4(3)
B10 B6 B4 107.8(3)
B9 B6 B4 108.2(3)
B8 B6 B4 59.6(3)
B2 B6 B4 59.5(2)
B10 B6 H6A 121.5
B9 B6 H6A 121.1
B8 B6 H6A 121.9
B2 B6 H6A 121.9
B4 B6 H6A 122.1
C6 C7 C8 118.9(6)
C6 C7 H7 120.5
C8 C7 H7 120.5
C3 C8 C7 121.0(5)
C3 C8 H8 119.5
C7 C8 H8 119.5
C36 B15 C35 59.71(15)
C36 B15 B13 106.0(2)
C35 B15 B13 105.8(2)
C36 B15 B11 106.6(2)
C35 B15 B11 58.35(17)
B13 B15 B11 60.4(2)
C36 B15 B16 58.72(16)
C35 B15 B16 106.8(2)
B13 B15 B16 60.35(19)
B11 B15 B16 108.9(2)
C36 B15 H15 123.1
C35 B15 H15 123.2
B13 B15 H15 122.5
B11 B15 H15 121.7
B16 B15 H15 121.5
C36 B16 B18 105.5(2)
C36 B16 B20 58.76(17)
B18 B16 B20 59.9(2)
C36 B16 B15 59.21(16)
B18 B16 B15 107.2(3)
B20 B16 B15 107.3(2)
C36 B16 B13 105.7(2)
B18 B16 B13 60.0(2)
B20 B16 B13 107.7(3)
B15 B16 B13 59.43(19)
C36 B16 H16 123.8
B18 B16 H16 122.4
B20 B16 H16 121.9
B15 B16 H16 122.1
B13 B16 H16 122.3
C35 B14 B11 58.66(17)
C35 B14 B19 105.8(2)
B11 B14 B19 108.1(3)
C35 B14 B12 105.4(2)
B11 B14 B12 59.9(2)
B19 B14 B12 60.2(2)
C35 B14 B17 59.21(17)
B11 B14 B17 107.4(2)
B19 B14 B17 59.50(19)
B12 B14 B17 107.3(2)
C35 B14 H14A 123.9
B11 B14 H14A 121.8
B19 B14 H14A 122.0
B12 B14 H14A 122.4
B17 B14 H14A 122.1
C1 B10 C2 59.67(16)
C1 B10 B6 105.9(3)
C2 B10 B6 105.8(3)
C1 B10 B2 58.2(2)
C2 B10 B2 106.3(3)
B6 B10 B2 60.6(3)
C1 B10 B9 106.9(2)
C2 B10 B9 58.83(19)
B6 B10 B9 60.0(3)
B2 B10 B9 108.5(3)
C1 B10 H10A 123.1
C2 B10 H10A 123.2
B6 B10 H10A 122.5
B2 B10 H10A 121.9
B9 B10 H10A 121.7
C36 B20 B19 106.0(2)
C36 B20 B18 105.8(2)
B19 B20 B18 60.9(2)
C36 B20 B16 58.97(17)
B19 B20 B16 108.8(3)
B18 B20 B16 60.0(2)
C36 B20 B17 59.16(16)
B19 B20 B17 59.7(2)
B18 B20 B17 108.1(3)
B16 B20 B17 107.9(2)
C36 B20 H20A 123.8
B19 B20 H20A 121.6
B18 B20 H20A 121.9
B16 B20 H20A 121.4
B17 B20 H20A 121.8
C35 B11 B15 59.80(17)
C35 B11 B12 105.4(2)
B15 B11 B12 107.4(2)
C35 B11 B14 58.60(18)
B15 B11 B14 107.9(2)
B12 B11 B14 60.1(2)
C35 B11 B13 106.4(2)
B15 B11 B13 59.65(19)
B12 B11 B13 60.0(2)
B14 B11 B13 108.4(2)
C35 B11 H11A 123.6
B15 B11 H11A 121.7
B12 B11 H11A 122.5
B14 B11 H11A 121.6
B13 B11 H11A 121.9
B15 B13 B18 107.7(2)
B15 B13 B12 107.5(2)
B18 B13 B12 59.8(2)
B15 B13 B11 59.91(18)
B18 B13 B11 107.9(2)
B12 B13 B11 59.9(2)
B15 B13 B16 60.22(19)
B18 B13 B16 59.8(2)
B12 B13 B16 107.7(3)
B11 B13 B16 108.3(2)
B15 B13 H13A 121.9
B18 B13 H13A 121.9
B12 B13 H13A 122.1
B11 B13 H13A 121.6
B16 B13 H13A 121.6
C35 B17 C36 59.95(15)
C35 B17 B19 105.6(2)
C36 B17 B19 105.8(2)
C35 B17 B20 106.6(2)
C36 B17 B20 58.60(17)
B19 B17 B20 59.9(2)
C35 B17 B14 58.25(17)
C36 B17 B14 106.6(2)
B19 B17 B14 60.19(19)
B20 B17 B14 108.1(2)
C35 B17 H17A 123.2
C36 B17 H17A 122.9
B19 B17 H17A 122.8
B20 B17 H17A 122.0
B14 B17 H17A 122.0
B12 B18 B20 107.8(3)
B12 B18 B16 108.3(2)
B20 B18 B16 60.1(2)
B12 B18 B13 60.1(2)
B20 B18 B13 108.1(2)
B16 B18 B13 60.2(2)
B12 B18 B19 60.0(2)
B20 B18 B19 59.5(2)
B16 B18 B19 107.9(2)
B13 B18 B19 108.0(2)
B12 B18 H18A 121.6
B20 B18 H18A 121.9
B16 B18 H18A 121.5
B13 B18 H18A 121.6
B19 B18 H18A 121.9
B17 B19 B20 60.39(19)
B17 B19 B14 60.31(19)
B20 B19 B14 108.6(2)
B17 B19 B12 107.7(2)
B20 B19 B12 107.2(3)
B14 B19 B12 59.9(2)
B17 B19 B18 107.7(3)
B20 B19 B18 59.6(2)
B14 B19 B18 107.6(2)
B12 B19 B18 59.3(2)
B17 B19 H19A 121.6
B20 B19 H19A 121.7
B14 B19 H19A 121.4
B12 B19 H19A 122.3
B18 B19 H19A 122.3
B18 B12 B11 108.3(3)
B18 B12 B13 60.1(2)
B11 B12 B13 60.1(2)
B18 B12 B14 108.7(3)
B11 B12 B14 60.00(19)
B13 B12 B14 108.3(3)
B18 B12 B19 60.7(2)
B11 B12 B19 107.9(3)
B13 B12 B19 108.5(3)
B14 B12 B19 59.9(2)
B18 B12 H12A 121.2
B11 B12 H12A 121.8
B13 B12 H12A 121.5
B14 B12 H12A 121.5
B19 B12 H12A 121.5
C2 B9 B6 105.9(3)
C2 B9 B10 59.32(18)
B6 B9 B10 59.6(2)
C2 B9 B8 105.3(3)
B6 B9 B8 59.9(3)
B10 B9 B8 107.2(3)
C2 B9 B7 58.5(2)
B6 B9 B7 107.6(4)
B10 B9 B7 107.1(2)
B8 B9 B7 59.8(3)
C2 B9 H9A 123.8
B6 B9 H9A 122.2
B10 B9 H9A 122.1
B8 B9 H9A 122.5
B7 B9 H9A 122.1
C1 B2 B1 59.1(2)
C1 B2 B10 59.6(2)
B1 B2 B10 108.3(3)
C1 B2 B4 106.1(3)
B1 B2 B4 59.9(2)
B10 B2 B4 108.2(3)
C1 B2 B6 106.0(3)
B1 B2 B6 108.7(3)
B10 B2 B6 59.3(2)
B4 B2 B6 60.9(3)
C1 B2 H2A 123.5
B1 B2 H2A 121.4
B10 B2 H2A 121.6
B4 B2 H2A 121.8
B6 B2 H2A 121.9
C1 B3 C2 59.87(17)
C1 B3 B5 106.1(2)
C2 B3 B5 106.2(3)
C1 B3 B7 106.8(2)
C2 B3 B7 58.7(2)
B5 B3 B7 60.2(2)
C1 B3 B1 58.9(2)
C2 B3 B1 107.3(2)
B5 B3 B1 60.3(2)
B7 B3 B1 108.8(3)
C1 B3 H3A 123.0
C2 B3 H3A 122.7
B5 B3 H3A 122.5
B7 B3 H3A 121.8
B1 B3 H3A 121.4
C2 B7 B5 106.4(3)
C2 B7 B3 59.50(18)
B5 B7 B3 59.6(2)
C2 B7 B8 105.8(3)
B5 B7 B8 60.6(3)
B3 B7 B8 107.8(3)
C2 B7 B9 59.0(2)
B5 B7 B9 108.6(3)
B3 B7 B9 108.0(2)
B8 B7 B9 59.9(3)
C2 B7 H7A 123.5
B5 B7 H7A 121.7
B3 B7 H7A 121.8
B8 B7 H7A 122.1
B9 B7 H7A 121.5
C1 B1 B3 59.22(19)
C1 B1 B5 105.6(3)
B3 B1 B5 59.4(2)
C1 B1 B2 58.5(2)
B3 B1 B2 107.1(3)
B5 B1 B2 107.7(3)
C1 B1 B4 105.9(3)
B3 B1 B4 107.4(3)
B5 B1 B4 59.9(2)
B2 B1 B4 60.3(2)
C1 B1 H1A 123.8
B3 B1 H1A 122.1
B5 B1 H1A 122.4
B2 B1 H1A 122.0
B4 B1 H1A 122.0
B6 B8 B7 107.9(3)
B6 B8 B9 59.8(3)
B7 B8 B9 60.3(3)
B6 B8 B4 61.2(3)
B7 B8 B4 107.8(3)
B9 B8 B4 109.1(3)
B6 B8 B5 108.2(3)
B7 B8 B5 59.5(3)
B9 B8 B5 108.1(3)
B4 B8 B5 59.6(3)
B6 B8 H8A 121.4
B7 B8 H8A 122.0
B9 B8 H8A 121.3
B4 B8 H8A 121.1
B5 B8 H8A 122.0
B5 B4 B1 59.9(2)
B5 B4 B8 60.4(3)
B1 B4 B8 108.2(3)
B5 B4 B2 107.3(3)
B1 B4 B2 59.8(2)
B8 B4 B2 107.0(4)
B5 B4 B6 107.1(4)
B1 B4 B6 107.4(3)
B8 B4 B6 59.1(3)
B2 B4 B6 59.5(2)
B5 B4 H4A 121.9
B1 B4 H4A 121.7
B8 B4 H4A 121.9
B2 B4 H4A 122.4
B6 B4 H4A 122.5
B3 B5 B7 60.2(2)
B3 B5 B4 108.2(3)
B7 B5 B4 108.4(3)
B3 B5 B1 60.2(2)
B7 B5 B1 108.7(3)
B4 B5 B1 60.1(2)
B3 B5 B8 107.7(3)
B7 B5 B8 59.9(3)
B4 B5 B8 60.0(3)
B1 B5 B8 108.0(3)
B3 B5 H5A 121.7
B7 B5 H5A 121.3
B4 B5 H5A 121.5
B1 B5 H5A 121.4
B8 B5 H5A 122.0

loop_
_geom_bond_atom_site_label_1
_geom_bond_atom_site_label_2
_geom_bond_distance
C15 C22 1.348(4)
C15 C12 1.494(3)
C15 C16 1.499(3)
C29 C34 1.390(3)
C29 C30 1.391(4)
C29 C22 1.486(3)
C16 C17 1.388(4)
C16 C21 1.390(4)
C14 C13 1.380(3)
C14 C9 1.387(3)
C14 H14 0.9300
C32 C31 1.385(3)
C32 C33 1.389(3)
C32 C35 1.503(3)
C35 B14 1.707(4)
C35 B11 1.708(4)
C35 C36 1.724(3)
C35 B17 1.724(4)
C35 B15 1.734(4)
C12 C11 1.385(3)
C12 C13 1.392(3)
C33 C34 1.384(4)
C33 H33 0.9300
C9 C10 1.384(3)
C9 C1 1.505(3)
C10 C11 1.380(4)
C10 H10 0.9300
C37 C38 1.387(4)
C37 C42 1.393(4)
C37 C36 1.502(4)
C23 C28 1.381(4)
C23 C24 1.389(4)
C23 C22 1.499(3)
C31 C30 1.372(4)
C31 H31 0.9300
C1 B2 1.703(4)
C1 B1 1.715(5)
C1 C2 1.720(4)
C1 B3 1.721(4)
C1 B10 1.728(4)
C34 H34 0.9300
C11 H11 0.9300
C30 H30 0.9300
C13 H13 0.9300
C21 C20 1.381(4)
C21 H21 0.9300
C28 C27 1.386(4)
C28 H28 0.9300
C42 C41 1.374(4)
C42 H42 0.9300
C17 C18 1.392(4)
C17 H17 0.9300
C36 B20 1.716(4)
C36 B16 1.720(4)
C36 B17 1.726(4)
C36 B15 1.729(4)
C38 C39 1.381(5)
C38 H38 0.9300
C18 C19 1.376(5)
C18 H18 0.9300
C39 C40 1.369(5)
C39 H39 0.9300
C24 C25 1.390(4)
C24 H24 0.9300
C40 C41 1.378(5)
C40 H40 0.9300
C2 C3 1.505(5)
C2 B7 1.711(5)
C2 B9 1.720(4)
C2 B3 1.725(5)
C2 B10 1.729(4)
C27 C26 1.370(5)
C27 H27 0.9300
C25 C26 1.369(5)
C25 H25 0.9300
C19 C20 1.366(5)
C19 H19 0.9300
C41 H41 0.9300
C3 C8 1.368(6)
C3 C4 1.384(5)
C20 H20 0.9300
C26 H26 0.9300
C4 C5 1.391(6)
C4 H4 0.9300
C5 C6 1.366(8)
C5 H5 0.9300
C6 C7 1.361(8)
C6 H6 0.9300
B6 B10 1.757(6)
B6 B9 1.764(7)
B6 B8 1.767(6)
B6 B2 1.779(6)
B6 B4 1.805(7)
B6 H6A 1.1000
C7 C8 1.402(7)
C7 H7 0.9300
C8 H8 0.9300
B15 B13 1.764(5)
B15 B11 1.769(5)
B15 B16 1.778(4)
B15 H15 1.1000
B16 B18 1.774(6)
B16 B20 1.777(5)
B16 B13 1.781(5)
B16 H16 1.1000
B14 B11 1.777(5)
B14 B19 1.779(5)
B14 B12 1.779(5)
B14 B17 1.781(5)
B14 H14A 1.1000
B10 B2 1.772(6)
B10 B9 1.772(5)
B10 H10A 1.1000
B20 B19 1.771(5)
B20 B18 1.772(5)
B20 B17 1.779(4)
B20 H20A 1.1000
B11 B12 1.776(5)
B11 B13 1.778(5)
B11 H11A 1.1000
B13 B18 1.777(5)
B13 B12 1.777(6)
B13 H13A 1.1000
B17 B19 1.766(5)
B17 H17A 1.1000
B18 B12 1.771(6)
B18 B19 1.795(6)
B18 H18A 1.1000
B19 B12 1.784(5)
B19 H19A 1.1000
B12 H12A 1.1000
B9 B8 1.774(7)
B9 B7 1.780(6)
B9 H9A 1.1000
B2 B1 1.770(6)
B2 B4 1.779(6)
B2 H2A 1.1000
B3 B5 1.753(5)
B3 B7 1.764(5)
B3 B1 1.767(6)
B3 H3A 1.1000
B7 B5 1.763(7)
B7 B8 1.771(6)
B7 H7A 1.1000
B1 B5 1.769(6)
B1 B4 1.772(5)
B1 H1A 1.1000
B8 B4 1.776(7)
B8 B5 1.782(7)
B8 H8A 1.1000
B4 B5 1.769(6)
B4 H4A 1.1000
B5 H5A 1.1000

loop_
_geom_torsion_atom_site_label_1
_geom_torsion_atom_site_label_2
_geom_torsion_atom_site_label_3
_geom_torsion_atom_site_label_4
_geom_torsion
C22 C15 C16 C17 -123.5(3)
C12 C15 C16 C17 55.1(3)
C22 C15 C16 C21 56.6(3)
C12 C15 C16 C21 -124.8(3)
C31 C32 C35 B14 -119.0(3)
C33 C32 C35 B14 58.2(4)
C31 C32 C35 B11 -43.9(4)
C33 C32 C35 B11 133.2(3)
C31 C32 C35 C36 96.8(3)
C33 C32 C35 C36 -86.0(3)
C31 C32 C35 B17 166.8(2)
C33 C32 C35 B17 -16.0(4)
C31 C32 C35 B15 27.8(3)
C33 C32 C35 B15 -155.0(2)
C22 C15 C12 C11 -147.1(3)
C16 C15 C12 C11 34.4(4)
C22 C15 C12 C13 37.5(4)
C16 C15 C12 C13 -141.0(3)
C31 C32 C33 C34 -3.3(4)
C35 C32 C33 C34 179.5(3)
C13 C14 C9 C10 1.2(4)
C13 C14 C9 C1 -178.1(3)
C14 C9 C10 C11 -0.2(4)
C1 C9 C10 C11 179.0(3)
C33 C32 C31 C30 3.3(4)
C35 C32 C31 C30 -179.4(3)
C10 C9 C1 B2 -150.1(3)
C14 C9 C1 B2 29.1(4)
C10 C9 C1 B1 -74.4(4)
C14 C9 C1 B1 104.8(3)
C10 C9 C1 C2 69.8(3)
C14 C9 C1 C2 -111.0(3)
C10 C9 C1 B3 0.0(4)
C14 C9 C1 B3 179.2(3)
C10 C9 C1 B10 138.1(3)
C14 C9 C1 B10 -42.7(4)
C32 C33 C34 C29 -0.5(4)
C30 C29 C34 C33 4.2(4)
C22 C29 C34 C33 -177.2(3)
C12 C15 C22 C29 8.1(4)
C16 C15 C22 C29 -173.4(2)
C12 C15 C22 C23 -167.5(2)
C16 C15 C22 C23 11.0(4)
C34 C29 C22 C15 46.1(4)
C30 C29 C22 C15 -135.4(3)
C34 C29 C22 C23 -138.1(3)
C30 C29 C22 C23 40.4(3)
C28 C23 C22 C15 -128.8(3)
C24 C23 C22 C15 54.1(4)
C28 C23 C22 C29 55.2(3)
C24 C23 C22 C29 -121.9(3)
C9 C10 C11 C12 -0.5(5)
C13 C12 C11 C10 0.3(4)
C15 C12 C11 C10 -175.4(3)
C32 C31 C30 C29 0.4(4)
C34 C29 C30 C31 -4.2(4)
C22 C29 C30 C31 177.2(3)
C9 C14 C13 C12 -1.4(4)
C11 C12 C13 C14 0.6(4)
C15 C12 C13 C14 176.2(3)
C17 C16 C21 C20 0.3(4)
C15 C16 C21 C20 -179.8(3)
C24 C23 C28 C27 -0.2(4)
C22 C23 C28 C27 -177.4(3)
C38 C37 C42 C41 1.0(4)
C36 C37 C42 C41 -177.3(2)
C21 C16 C17 C18 -1.3(4)
C15 C16 C17 C18 178.7(2)
C38 C37 C36 B20 -20.3(4)
C42 C37 C36 B20 158.0(2)
C38 C37 C36 B16 -95.4(3)
C42 C37 C36 B16 82.9(3)
C38 C37 C36 C35 120.6(2)
C42 C37 C36 C35 -61.0(3)
C38 C37 C36 B17 52.0(3)
C42 C37 C36 B17 -129.7(2)
C38 C37 C36 B15 -169.3(2)
C42 C37 C36 B15 9.0(3)
C32 C35 C36 C37 3.1(3)
B14 C35 C36 C37 -145.0(2)
B11 C35 C36 C37 147.8(2)
B17 C35 C36 C37 -106.0(3)
B15 C35 C36 C37 109.5(3)
C32 C35 C36 B20 148.3(2)
B14 C35 C36 B20 0.2(3)
B11 C35 C36 B20 -67.0(3)
B17 C35 C36 B20 39.2(2)
B15 C35 C36 B20 -105.3(2)
C32 C35 C36 B16 -145.0(2)
B14 C35 C36 B16 66.8(3)
B11 C35 C36 B16 -0.4(3)
B17 C35 C36 B16 105.8(2)
B15 C35 C36 B16 -38.7(2)
C32 C35 C36 B17 109.1(2)
B14 C35 C36 B17 -39.0(2)
B11 C35 C36 B17 -106.2(2)
B15 C35 C36 B17 -144.5(2)
C32 C35 C36 B15 -106.4(2)
B14 C35 C36 B15 105.5(2)
B11 C35 C36 B15 38.3(2)
B17 C35 C36 B15 144.5(2)
C42 C37 C38 C39 -2.4(4)
C36 C37 C38 C39 176.0(2)
C16 C17 C18 C19 1.4(4)
C37 C38 C39 C40 1.4(4)
C28 C23 C24 C25 0.0(4)
C22 C23 C24 C25 177.2(3)
C38 C39 C40 C41 1.0(5)
C9 C1 C2 C3 -3.1(4)
B2 C1 C2 C3 -147.4(3)
B1 C1 C2 C3 145.7(3)
B3 C1 C2 C3 107.6(3)
B10 C1 C2 C3 -108.5(3)
C9 C1 C2 B7 -149.3(2)
B2 C1 C2 B7 66.4(3)
B1 C1 C2 B7 -0.5(3)
B3 C1 C2 B7 -38.6(2)
B10 C1 C2 B7 105.3(3)
C9 C1 C2 B9 143.9(3)
B2 C1 C2 B9 -0.4(3)
B1 C1 C2 B9 -67.2(3)
B3 C1 C2 B9 -105.4(3)
B10 C1 C2 B9 38.5(3)
C9 C1 C2 B3 -110.6(2)
B2 C1 C2 B3 105.0(3)
B1 C1 C2 B3 38.2(2)
B10 C1 C2 B3 143.9(3)
C9 C1 C2 B10 105.5(3)
B2 C1 C2 B10 -38.9(3)
B1 C1 C2 B10 -105.7(3)
B3 C1 C2 B10 -143.9(3)
C23 C28 C27 C26 -0.4(5)
C23 C24 C25 C26 0.9(5)
C17 C18 C19 C20 -0.4(5)
C37 C42 C41 C40 1.4(4)
C39 C40 C41 C42 -2.4(4)
B7 C2 C3 C8 -128.8(4)
C1 C2 C3 C8 89.8(4)
B9 C2 C3 C8 -52.7(4)
B3 C2 C3 C8 158.6(3)
B10 C2 C3 C8 20.4(4)
B7 C2 C3 C4 50.8(4)
C1 C2 C3 C4 -90.6(3)
B9 C2 C3 C4 126.9(3)
B3 C2 C3 C4 -21.8(4)
B10 C2 C3 C4 -160.0(3)
C18 C19 C20 C21 -0.7(5)
C16 C21 C20 C19 0.7(5)
C24 C25 C26 C27 -1.5(6)
C28 C27 C26 C25 1.3(6)
C8 C3 C4 C5 -2.0(5)
C2 C3 C4 C5 178.4(3)
C3 C4 C5 C6 0.2(6)
C4 C5 C6 C7 1.5(8)
C5 C6 C7 C8 -1.4(8)
C4 C3 C8 C7 2.1(6)
C2 C3 C8 C7 -178.3(4)
C6 C7 C8 C3 -0.4(8)
C37 C36 B15 C35 -108.1(2)
B20 C36 B15 C35 100.3(2)
B16 C36 B15 C35 138.3(2)
B17 C36 B15 C35 32.7(2)
C37 C36 B15 B13 152.6(2)
B20 C36 B15 B13 1.0(3)
B16 C36 B15 B13 39.0(2)
C35 C36 B15 B13 -99.3(2)
B17 C36 B15 B13 -66.6(3)
C37 C36 B15 B11 -144.1(2)
B20 C36 B15 B11 64.3(3)
B16 C36 B15 B11 102.3(3)
C35 C36 B15 B11 -36.01(19)
B17 C36 B15 B11 -3.4(3)
C37 C36 B15 B16 113.6(3)
B20 C36 B15 B16 -38.0(2)
C35 C36 B15 B16 -138.3(2)
B17 C36 B15 B16 -105.7(2)
C32 C35 B15 C36 109.5(2)
B14 C35 B15 C36 -100.8(2)
B11 C35 B15 C36 -138.6(2)
B17 C35 B15 C36 -32.7(2)
C32 C35 B15 B13 -150.9(2)
B14 C35 B15 B13 -1.2(3)
B11 C35 B15 B13 -39.0(2)
C36 C35 B15 B13 99.6(2)
B17 C35 B15 B13 66.9(3)
C32 C35 B15 B11 -111.9(2)
B14 C35 B15 B11 37.8(2)
C36 C35 B15 B11 138.6(2)
B17 C35 B15 B11 105.9(2)
C32 C35 B15 B16 145.9(2)
B14 C35 B15 B16 -64.4(3)
B11 C35 B15 B16 -102.1(3)
C36 C35 B15 B16 36.4(2)
B17 C35 B15 B16 3.7(3)
C37 C36 B16 B18 150.2(2)
B20 C36 B16 B18 38.9(2)
C35 C36 B16 B18 -63.1(3)
B17 C36 B16 B18 1.7(3)
B15 C36 B16 B18 -101.1(3)
C37 C36 B16 B20 111.2(3)
C35 C36 B16 B20 -102.1(2)
B17 C36 B16 B20 -37.2(2)
B15 C36 B16 B20 -140.0(3)
C37 C36 B16 B15 -108.8(3)
B20 C36 B16 B15 140.0(3)
C35 C36 B16 B15 37.9(2)
B17 C36 B16 B15 102.8(2)
C37 C36 B16 B13 -147.3(2)
B20 C36 B16 B13 101.5(3)
C35 C36 B16 B13 -0.6(3)
B17 C36 B16 B13 64.3(3)
B15 C36 B16 B13 -38.5(2)
C35 B15 B16 C36 -36.9(2)
B13 B15 B16 C36 -135.8(2)
B11 B15 B16 C36 -98.4(2)
C36 B15 B16 B18 98.1(2)
C35 B15 B16 B18 61.3(3)
B13 B15 B16 B18 -37.7(2)
B11 B15 B16 B18 -0.3(3)
C36 B15 B16 B20 35.1(2)
C35 B15 B16 B20 -1.7(3)
B13 B15 B16 B20 -100.7(3)
B11 B15 B16 B20 -63.3(3)
C36 B15 B16 B13 135.8(2)
C35 B15 B16 B13 99.0(2)
B11 B15 B16 B13 37.4(2)
C32 C35 B14 B11 110.6(3)
C36 C35 B14 B11 -102.4(2)
B17 C35 B14 B11 -140.3(2)
B15 C35 B14 B11 -37.4(2)
C32 C35 B14 B19 -147.6(2)
B11 C35 B14 B19 101.8(3)
C36 C35 B14 B19 -0.6(3)
B17 C35 B14 B19 -38.5(2)
B15 C35 B14 B19 64.4(3)
C32 C35 B14 B12 149.7(2)
B11 C35 B14 B12 39.1(2)
C36 C35 B14 B12 -63.3(3)
B17 C35 B14 B12 -101.2(2)
B15 C35 B14 B12 1.7(3)
C32 C35 B14 B17 -109.1(3)
B11 C35 B14 B17 140.3(2)
C36 C35 B14 B17 37.9(2)
B15 C35 B14 B17 102.9(2)
C9 C1 B10 C2 -108.5(3)
B2 C1 B10 C2 138.1(2)
B1 C1 B10 C2 100.7(3)
B3 C1 B10 C2 33.2(2)
C9 C1 B10 B6 152.2(3)
B2 C1 B10 B6 38.9(3)
B1 C1 B10 B6 1.4(3)
C2 C1 B10 B6 -99.3(3)
B3 C1 B10 B6 -66.0(3)
C9 C1 B10 B2 113.4(3)
B1 C1 B10 B2 -37.5(2)
C2 C1 B10 B2 -138.1(2)
B3 C1 B10 B2 -104.9(3)
C9 C1 B10 B9 -145.0(3)
B2 C1 B10 B9 101.7(3)
B1 C1 B10 B9 64.2(4)
C2 C1 B10 B9 -36.5(3)
B3 C1 B10 B9 -3.2(4)
C3 C2 B10 C1 107.7(3)
B7 C2 B10 C1 -100.1(3)
B9 C2 B10 C1 -138.3(3)
B3 C2 B10 C1 -33.1(2)
C3 C2 B10 B6 -152.8(3)
B7 C2 B10 B6 -0.6(4)
C1 C2 B10 B6 99.5(3)
B9 C2 B10 B6 -38.8(3)
B3 C2 B10 B6 66.4(3)
C3 C2 B10 B2 143.9(3)
B7 C2 B10 B2 -63.9(3)
C1 C2 B10 B2 36.2(2)
B9 C2 B10 B2 -102.1(3)
B3 C2 B10 B2 3.1(3)
C3 C2 B10 B9 -114.0(3)
B7 C2 B10 B9 38.2(3)
C1 C2 B10 B9 138.3(3)
B3 C2 B10 B9 105.2(3)
B9 B6 B10 C1 100.6(3)
B8 B6 B10 C1 62.3(4)
B2 B6 B10 C1 -37.8(2)
B4 B6 B10 C1 -0.7(4)
B9 B6 B10 C2 38.3(3)
B8 B6 B10 C2 0.0(4)
B2 B6 B10 C2 -100.1(3)
B4 B6 B10 C2 -63.0(3)
B9 B6 B10 B2 138.4(3)
B8 B6 B10 B2 100.1(4)
B4 B6 B10 B2 37.1(3)
B8 B6 B10 B9 -38.3(3)
B2 B6 B10 B9 -138.4(3)
B4 B6 B10 B9 -101.3(3)
C37 C36 B20 B19 144.3(2)
B16 C36 B20 B19 -102.7(3)
C35 C36 B20 B19 0.2(3)
B17 C36 B20 B19 38.4(2)
B15 C36 B20 B19 -64.8(3)
C37 C36 B20 B18 -152.1(2)
B16 C36 B20 B18 -39.1(2)
C35 C36 B20 B18 63.8(3)
B17 C36 B20 B18 102.0(3)
B15 C36 B20 B18 -1.2(3)
C37 C36 B20 B16 -113.0(3)
C35 C36 B20 B16 102.9(2)
B17 C36 B20 B16 141.1(2)
B15 C36 B20 B16 37.9(2)
C37 C36 B20 B17 105.9(3)
B16 C36 B20 B17 -141.1(2)
C35 C36 B20 B17 -38.2(2)
B15 C36 B20 B17 -103.2(2)
B18 B16 B20 C36 -135.5(2)
B15 B16 B20 C36 -35.3(2)
B13 B16 B20 C36 -98.0(2)
C36 B16 B20 B19 97.8(2)
B18 B16 B20 B19 -37.8(2)
B15 B16 B20 B19 62.4(3)
B13 B16 B20 B19 -0.2(3)
C36 B16 B20 B18 135.5(2)
B15 B16 B20 B18 100.2(3)
B13 B16 B20 B18 37.6(2)
C36 B16 B20 B17 34.6(2)
B18 B16 B20 B17 -101.0(3)
B15 B16 B20 B17 -0.8(3)
B13 B16 B20 B17 -63.4(3)
C32 C35 B11 B15 106.6(3)
B14 C35 B11 B15 -140.6(2)
C36 C35 B11 B15 -37.50(19)
B17 C35 B11 B15 -102.5(2)
C32 C35 B11 B12 -152.1(2)
B14 C35 B11 B12 -39.2(2)
C36 C35 B11 B12 63.9(3)
B17 C35 B11 B12 -1.1(3)
B15 C35 B11 B12 101.4(3)
C32 C35 B11 B14 -112.9(3)
C36 C35 B11 B14 103.1(2)
B17 C35 B11 B14 38.1(2)
B15 C35 B11 B14 140.6(2)
C32 C35 B11 B13 145.3(2)
B14 C35 B11 B13 -101.9(3)
C36 C35 B11 B13 1.2(3)
B17 C35 B11 B13 -63.8(3)
B15 C35 B11 B13 38.7(2)
C36 B15 B11 C35 36.62(18)
B13 B15 B11 C35 135.9(2)
B16 B15 B11 C35 98.5(2)
C36 B15 B11 B12 -61.5(3)
C35 B15 B11 B12 -98.1(2)
B13 B15 B11 B12 37.8(2)
B16 B15 B11 B12 0.4(3)
C36 B15 B11 B14 1.9(3)
C35 B15 B11 B14 -34.7(2)
B13 B15 B11 B14 101.2(3)
B16 B15 B11 B14 63.8(3)
C36 B15 B11 B13 -99.3(2)
C35 B15 B11 B13 -135.9(2)
B16 B15 B11 B13 -37.4(2)
B19 B14 B11 C35 -97.9(3)
B12 B14 B11 C35 -135.3(3)
B17 B14 B11 C35 -35.08(19)
C35 B14 B11 B15 35.2(2)
B19 B14 B11 B15 -62.7(3)
B12 B14 B11 B15 -100.1(3)
B17 B14 B11 B15 0.1(3)
C35 B14 B11 B12 135.3(3)
B19 B14 B11 B12 37.5(3)
B17 B14 B11 B12 100.3(3)
C35 B14 B11 B13 98.3(3)
B19 B14 B11 B13 0.5(3)
B12 B14 B11 B13 -37.0(2)
B17 B14 B11 B13 63.3(3)
C36 B15 B13 B18 -0.5(3)
C35 B15 B13 B18 -62.8(3)
B11 B15 B13 B18 -100.8(3)
B16 B15 B13 B18 37.8(2)
C36 B15 B13 B12 62.5(3)
C35 B15 B13 B12 0.2(3)
B11 B15 B13 B12 -37.8(2)
B16 B15 B13 B12 100.8(3)
C36 B15 B13 B11 100.4(2)
C35 B15 B13 B11 38.0(2)
B16 B15 B13 B11 138.6(2)
C36 B15 B13 B16 -38.3(2)
C35 B15 B13 B16 -100.6(2)
B11 B15 B13 B16 -138.6(2)
C35 B11 B13 B15 -38.8(2)
B12 B11 B13 B15 -137.5(3)
B14 B11 B13 B15 -100.5(3)
C35 B11 B13 B18 61.7(3)
B15 B11 B13 B18 100.5(3)
B12 B11 B13 B18 -37.0(3)
B14 B11 B13 B18 0.0(3)
C35 B11 B13 B12 98.7(3)
B15 B11 B13 B12 137.5(3)
B14 B11 B13 B12 37.0(2)
C35 B11 B13 B16 -1.6(3)
B15 B11 B13 B16 37.2(2)
B12 B11 B13 B16 -100.3(3)
B14 B11 B13 B16 -63.3(3)
C36 B16 B13 B15 38.4(2)
B18 B16 B13 B15 137.5(2)
B20 B16 B13 B15 100.0(2)
C36 B16 B13 B18 -99.1(3)
B20 B16 B13 B18 -37.5(2)
B15 B16 B13 B18 -137.5(2)
C36 B16 B13 B12 -62.0(3)
B18 B16 B13 B12 37.1(2)
B20 B16 B13 B12 -0.4(3)
B15 B16 B13 B12 -100.4(3)
C36 B16 B13 B11 1.4(3)
B18 B16 B13 B11 100.5(3)
B20 B16 B13 B11 63.0(3)
B15 B16 B13 B11 -37.0(2)
C32 C35 B17 C36 -108.6(3)
B14 C35 B17 C36 138.3(2)
B11 C35 B17 C36 100.1(2)
B15 C35 B17 C36 32.6(2)
C32 C35 B17 B19 151.9(2)
B14 C35 B17 B19 38.8(2)
B11 C35 B17 B19 0.6(3)
C36 C35 B17 B19 -99.5(2)
B15 C35 B17 B19 -66.9(3)
C32 C35 B17 B20 -145.5(2)
B14 C35 B17 B20 101.4(3)
B11 C35 B17 B20 63.2(3)
C36 C35 B17 B20 -36.9(2)
B15 C35 B17 B20 -4.2(3)
C32 C35 B17 B14 113.1(3)
B11 C35 B17 B14 -38.2(2)
C36 C35 B17 B14 -138.3(2)
B15 C35 B17 B14 -105.6(2)
C37 C36 B17 C35 109.2(2)
B20 C36 B17 C35 -137.6(2)
B16 C36 B17 C35 -100.4(2)
B15 C36 B17 C35 -32.8(2)
C37 C36 B17 B19 -151.7(2)
B20 C36 B17 B19 -38.5(2)
B16 C36 B17 B19 -1.3(3)
C35 C36 B17 B19 99.2(2)
B15 C36 B17 B19 66.4(3)
C37 C36 B17 B20 -113.2(3)
B16 C36 B17 B20 37.2(2)
C35 C36 B17 B20 137.6(2)
B15 C36 B17 B20 104.9(2)
C37 C36 B17 B14 145.4(2)
B20 C36 B17 B14 -101.4(2)
B16 C36 B17 B14 -64.2(3)
C35 C36 B17 B14 36.21(19)
B15 C36 B17 B14 3.4(3)
C36 B20 B17 C35 37.5(2)
B19 B20 B17 C35 -98.8(2)
B18 B20 B17 C35 -60.5(3)
B16 B20 B17 C35 3.0(3)
B19 B20 B17 C36 -136.2(2)
B18 B20 B17 C36 -97.9(3)
B16 B20 B17 C36 -34.5(2)
C36 B20 B17 B19 136.2(2)
B18 B20 B17 B19 38.3(2)
B16 B20 B17 B19 101.8(3)
C36 B20 B17 B14 98.8(2)
B19 B20 B17 B14 -37.5(2)
B18 B20 B17 B14 0.8(3)
B16 B20 B17 B14 64.3(3)
B11 B14 B17 C35 34.85(19)
B19 B14 B17 C35 136.0(2)
B12 B14 B17 C35 97.9(2)
C35 B14 B17 C36 -36.96(19)
B11 B14 B17 C36 -2.1(3)
B19 B14 B17 C36 99.0(2)
B12 B14 B17 C36 61.0(3)
C35 B14 B17 B19 -136.0(2)
B11 B14 B17 B19 -101.1(3)
B12 B14 B17 B19 -38.1(2)
C35 B14 B17 B20 -98.6(2)
B11 B14 B17 B20 -63.8(3)
B19 B14 B17 B20 37.3(2)
B12 B14 B17 B20 -0.7(3)
C36 B20 B18 B12 -62.7(3)
B19 B20 B18 B12 37.1(2)
B16 B20 B18 B12 -101.3(3)
B17 B20 B18 B12 -0.6(3)
C36 B20 B18 B16 38.6(2)
B19 B20 B18 B16 138.4(2)
B17 B20 B18 B16 100.7(2)
C36 B20 B18 B13 0.8(3)
B19 B20 B18 B13 100.7(3)
B16 B20 B18 B13 -37.8(2)
B17 B20 B18 B13 62.9(3)
C36 B20 B18 B19 -99.9(2)
B16 B20 B18 B19 -138.4(2)
B17 B20 B18 B19 -37.8(2)
C36 B16 B18 B12 62.0(3)
B20 B16 B18 B12 100.4(3)
B15 B16 B18 B12 0.0(3)
B13 B16 B18 B12 -37.4(2)
C36 B16 B18 B20 -38.4(2)
B15 B16 B18 B20 -100.4(2)
B13 B16 B18 B20 -137.9(2)
C36 B16 B18 B13 99.4(2)
B20 B16 B18 B13 137.9(2)
B15 B16 B18 B13 37.5(2)
C36 B16 B18 B19 -1.5(3)
B20 B16 B18 B19 36.9(2)
B15 B16 B18 B19 -63.4(3)
B13 B16 B18 B19 -100.9(3)
B15 B13 B18 B12 100.3(3)
B11 B13 B18 B12 37.1(2)
B16 B13 B18 B12 138.3(3)
B15 B13 B18 B20 -0.2(3)
B12 B13 B18 B20 -100.5(3)
B11 B13 B18 B20 -63.5(3)
B16 B13 B18 B20 37.7(2)
B15 B13 B18 B16 -38.0(2)
B12 B13 B18 B16 -138.3(3)
B11 B13 B18 B16 -101.2(3)
B15 B13 B18 B19 62.7(3)
B12 B13 B18 B19 -37.6(3)
B11 B13 B18 B19 -0.5(4)
B16 B13 B18 B19 100.7(3)
C35 B17 B19 B20 100.4(2)
C36 B17 B19 B20 37.9(2)
B14 B17 B19 B20 138.2(2)
C35 B17 B19 B14 -37.8(2)
C36 B17 B19 B14 -100.4(2)
B20 B17 B19 B14 -138.2(2)
C35 B17 B19 B12 0.2(3)
C36 B17 B19 B12 -62.3(3)
B20 B17 B19 B12 -100.2(3)
B14 B17 B19 B12 38.0(2)
C35 B17 B19 B18 62.8(3)
C36 B17 B19 B18 0.3(3)
B20 B17 B19 B18 -37.6(2)
B14 B17 B19 B18 100.6(3)
C36 B20 B19 B17 -38.2(2)
B18 B20 B19 B17 -137.6(2)
B16 B20 B19 B17 -100.2(2)
C36 B20 B19 B14 -0.5(3)
B18 B20 B19 B14 -100.0(3)
B16 B20 B19 B14 -62.6(3)
B17 B20 B19 B14 37.6(2)
C36 B20 B19 B12 62.8(3)
B18 B20 B19 B12 -36.7(2)
B16 B20 B19 B12 0.7(3)
B17 B20 B19 B12 100.9(2)
C36 B20 B19 B18 99.4(2)
B16 B20 B19 B18 37.4(2)
B17 B20 B19 B18 137.6(2)
C35 B14 B19 B17 38.3(2)
B11 B14 B19 B17 99.9(3)
B12 B14 B19 B17 137.3(3)
C35 B14 B19 B20 0.7(3)
B11 B14 B19 B20 62.2(3)
B12 B14 B19 B20 99.6(3)
B17 B14 B19 B20 -37.7(2)
C35 B14 B19 B12 -98.9(3)
B11 B14 B19 B12 -37.4(2)
B17 B14 B19 B12 -137.3(3)
C35 B14 B19 B18 -62.3(3)
B11 B14 B19 B18 -0.8(3)
B12 B14 B19 B18 36.6(3)
B17 B14 B19 B18 -100.7(3)
B12 B18 B19 B17 -100.5(3)
B20 B18 B19 B17 38.0(2)
B16 B18 B19 B17 0.8(3)
B13 B18 B19 B17 -62.8(3)
B12 B18 B19 B20 -138.4(2)
B16 B18 B19 B20 -37.2(2)
B13 B18 B19 B20 -100.8(3)
B12 B18 B19 B14 -36.8(2)
B20 B18 B19 B14 101.6(3)
B16 B18 B19 B14 64.4(3)
B13 B18 B19 B14 0.8(4)
B20 B18 B19 B12 138.4(2)
B16 B18 B19 B12 101.2(3)
B13 B18 B19 B12 37.6(3)
B20 B18 B12 B11 63.8(3)
B16 B18 B12 B11 0.2(3)
B13 B18 B12 B11 -37.2(2)
B19 B18 B12 B11 100.7(3)
B20 B18 B12 B13 101.0(3)
B16 B18 B12 B13 37.5(2)
B19 B18 B12 B13 138.0(3)
B20 B18 B12 B14 0.2(3)
B16 B18 B12 B14 -63.4(3)
B13 B18 B12 B14 -100.9(3)
B19 B18 B12 B14 37.1(2)
B20 B18 B12 B19 -36.9(2)
B16 B18 B12 B19 -100.5(3)
B13 B18 B12 B19 -138.0(3)
C35 B11 B12 B18 -63.0(3)
B15 B11 B12 B18 -0.4(3)
B14 B11 B12 B18 -101.5(3)
B13 B11 B12 B18 37.2(2)
C35 B11 B12 B13 -100.2(3)
B15 B11 B12 B13 -37.7(2)
B14 B11 B12 B13 -138.7(3)
C35 B11 B12 B14 38.5(2)
B15 B11 B12 B14 101.1(3)
B13 B11 B12 B14 138.7(3)
C35 B11 B12 B19 1.2(3)
B15 B11 B12 B19 63.8(3)
B14 B11 B12 B19 -37.3(3)
B13 B11 B12 B19 101.4(3)
B15 B13 B12 B18 -100.7(3)
B11 B13 B12 B18 -138.5(3)
B16 B13 B12 B18 -37.2(2)
B15 B13 B12 B11 37.8(2)
B18 B13 B12 B11 138.5(3)
B16 B13 B12 B11 101.3(2)
B15 B13 B12 B14 0.8(3)
B18 B13 B12 B14 101.5(3)
B11 B13 B12 B14 -37.0(2)
B16 B13 B12 B14 64.3(3)
B15 B13 B12 B19 -62.7(3)
B18 B13 B12 B19 38.0(2)
B11 B13 B12 B19 -100.5(3)
B16 B13 B12 B19 0.8(3)
C35 B14 B12 B18 62.3(3)
B11 B14 B12 B18 100.8(3)
B19 B14 B12 B18 -37.4(2)
B17 B14 B12 B18 0.3(3)
C35 B14 B12 B11 -38.5(2)
B19 B14 B12 B11 -138.2(3)
B17 B14 B12 B11 -100.4(2)
C35 B14 B12 B13 -1.5(3)
B11 B14 B12 B13 37.0(2)
B19 B14 B12 B13 -101.2(3)
B17 B14 B12 B13 -63.4(3)
C35 B14 B12 B19 99.7(3)
B11 B14 B12 B19 138.2(3)
B17 B14 B12 B19 37.8(2)
B17 B19 B12 B18 100.4(3)
B20 B19 B12 B18 36.8(2)
B14 B19 B12 B18 138.7(3)
B17 B19 B12 B11 -0.9(4)
B20 B19 B12 B11 -64.5(3)
B14 B19 B12 B11 37.4(2)
B18 B19 B12 B11 -101.3(3)
B17 B19 B12 B13 62.7(3)
B20 B19 B12 B13 -0.9(3)
B14 B19 B12 B13 100.9(3)
B18 B19 B12 B13 -37.7(2)
B17 B19 B12 B14 -38.2(2)
B20 B19 B12 B14 -101.9(3)
B18 B19 B12 B14 -138.7(3)
C3 C2 B9 B6 146.1(3)
B7 C2 B9 B6 -101.2(4)
C1 C2 B9 B6 0.9(4)
B3 C2 B9 B6 -63.8(3)
B10 C2 B9 B6 38.7(3)
C3 C2 B9 B10 107.4(3)
B7 C2 B9 B10 -139.8(3)
C1 C2 B9 B10 -37.7(3)
B3 C2 B9 B10 -102.4(3)
C3 C2 B9 B8 -151.4(3)
B7 C2 B9 B8 -38.7(3)
C1 C2 B9 B8 63.4(3)
B3 C2 B9 B8 -1.3(4)
B10 C2 B9 B8 101.1(3)
C3 C2 B9 B7 -112.7(3)
C1 C2 B9 B7 102.1(3)
B3 C2 B9 B7 37.4(3)
B10 C2 B9 B7 139.8(3)
B10 B6 B9 C2 -38.5(3)
B8 B6 B9 C2 98.8(3)
B2 B6 B9 C2 -1.1(4)
B4 B6 B9 C2 62.0(3)
B8 B6 B9 B10 137.3(3)
B2 B6 B9 B10 37.4(3)
B4 B6 B9 B10 100.5(3)
B10 B6 B9 B8 -137.3(3)
B2 B6 B9 B8 -99.9(3)
B4 B6 B9 B8 -36.8(3)
B10 B6 B9 B7 -99.9(3)
B8 B6 B9 B7 37.5(3)
B2 B6 B9 B7 -62.4(4)
B4 B6 B9 B7 0.6(3)
C1 B10 B9 C2 36.8(3)
B6 B10 B9 C2 135.8(3)
B2 B10 B9 C2 98.2(3)
C1 B10 B9 B6 -99.0(3)
C2 B10 B9 B6 -135.8(3)
B2 B10 B9 B6 -37.6(3)
C1 B10 B9 B8 -61.1(4)
C2 B10 B9 B8 -98.0(3)
B6 B10 B9 B8 37.9(3)
B2 B10 B9 B8 0.3(3)
C1 B10 B9 B7 1.7(4)
C2 B10 B9 B7 -35.1(3)
B6 B10 B9 B7 100.7(4)
B2 B10 B9 B7 63.1(4)
C9 C1 B2 B1 114.4(3)
C2 C1 B2 B1 -102.8(3)
B3 C1 B2 B1 -37.8(3)
B10 C1 B2 B1 -140.8(3)
C9 C1 B2 B10 -104.8(3)
B1 C1 B2 B10 140.8(3)
C2 C1 B2 B10 38.0(2)
B3 C1 B2 B10 103.0(3)
C9 C1 B2 B4 153.2(3)
B1 C1 B2 B4 38.8(3)
C2 C1 B2 B4 -64.0(4)
B3 C1 B2 B4 1.0(4)
B10 C1 B2 B4 -102.0(3)
C9 C1 B2 B6 -143.1(3)
B1 C1 B2 B6 102.5(3)
C2 C1 B2 B6 -0.3(4)
B3 C1 B2 B6 64.7(4)
B10 C1 B2 B6 -38.3(3)
C2 B10 B2 C1 -36.9(2)
B6 B10 B2 C1 -136.1(3)
B9 B10 B2 C1 -98.8(2)
C1 B10 B2 B1 34.9(2)
C2 B10 B2 B1 -2.0(3)
B6 B10 B2 B1 -101.3(3)
B9 B10 B2 B1 -63.9(3)
C1 B10 B2 B4 98.3(3)
C2 B10 B2 B4 61.5(3)
B6 B10 B2 B4 -37.8(3)
B9 B10 B2 B4 -0.4(3)
C1 B10 B2 B6 136.1(3)
C2 B10 B2 B6 99.3(3)
B9 B10 B2 B6 37.4(3)
B10 B6 B2 C1 38.5(2)
B9 B6 B2 C1 0.9(4)
B8 B6 B2 C1 -62.9(4)
B4 B6 B2 C1 -99.8(3)
B10 B6 B2 B1 100.7(3)
B9 B6 B2 B1 63.1(4)
B8 B6 B2 B1 -0.6(4)
B4 B6 B2 B1 -37.6(3)
B9 B6 B2 B10 -37.6(3)
B8 B6 B2 B10 -101.3(3)
B4 B6 B2 B10 -138.2(3)
B10 B6 B2 B4 138.2(3)
B9 B6 B2 B4 100.7(3)
B8 B6 B2 B4 36.9(3)
C9 C1 B3 C2 106.6(3)
B2 C1 B3 C2 -100.8(3)
B1 C1 B3 C2 -138.8(2)
B10 C1 B3 C2 -33.2(2)
C9 C1 B3 B5 -153.7(3)
B2 C1 B3 B5 -1.1(4)
B1 C1 B3 B5 -39.1(3)
C2 C1 B3 B5 99.7(3)
B10 C1 B3 B5 66.4(3)
C9 C1 B3 B7 143.3(3)
B2 C1 B3 B7 -64.2(4)
B1 C1 B3 B7 -102.2(3)
C2 C1 B3 B7 36.7(3)
B10 C1 B3 B7 3.4(4)
C9 C1 B3 B1 -114.6(3)
B2 C1 B3 B1 38.0(3)
C2 C1 B3 B1 138.8(2)
B10 C1 B3 B1 105.6(3)
C3 C2 B3 C1 -107.9(3)
B7 C2 B3 C1 138.0(3)
B9 C2 B3 C1 100.3(3)
B10 C2 B3 C1 33.2(2)
C3 C2 B3 B5 152.6(3)
B7 C2 B3 B5 38.5(3)
C1 C2 B3 B5 -99.5(3)
B9 C2 B3 B5 0.8(3)
B10 C2 B3 B5 -66.3(3)
C3 C2 B3 B7 114.0(3)
C1 C2 B3 B7 -138.0(3)
B9 C2 B3 B7 -37.7(3)
B10 C2 B3 B7 -104.9(3)
C3 C2 B3 B1 -144.1(3)
B7 C2 B3 B1 101.8(3)
C1 C2 B3 B1 -36.2(2)
B9 C2 B3 B1 64.1(3)
B10 C2 B3 B1 -3.0(3)
C3 C2 B7 B5 -144.8(3)
C1 C2 B7 B5 -0.5(3)
B9 C2 B7 B5 102.2(3)
B3 C2 B7 B5 -38.3(3)
B10 C2 B7 B5 64.3(3)
C3 C2 B7 B3 -106.5(3)
C1 C2 B7 B3 37.8(2)
B9 C2 B7 B3 140.5(3)
B10 C2 B7 B3 102.6(3)
C3 C2 B7 B8 151.9(3)
C1 C2 B7 B8 -63.8(3)
B9 C2 B7 B8 38.9(3)
B3 C2 B7 B8 -101.6(3)
B10 C2 B7 B8 1.0(4)
C3 C2 B7 B9 113.0(3)
C1 C2 B7 B9 -102.7(3)
B3 C2 B7 B9 -140.5(3)
B10 C2 B7 B9 -37.9(3)
C1 B3 B7 C2 -37.2(2)
B5 B3 B7 C2 -136.4(3)
B1 B3 B7 C2 -99.3(3)
C1 B3 B7 B5 99.2(3)
C2 B3 B7 B5 136.4(3)
B1 B3 B7 B5 37.1(3)
C1 B3 B7 B8 61.1(4)
C2 B3 B7 B8 98.3(3)
B5 B3 B7 B8 -38.2(3)
B1 B3 B7 B8 -1.0(4)
C1 B3 B7 B9 -2.2(4)
C2 B3 B7 B9 35.0(3)
B5 B3 B7 B9 -101.5(4)
B1 B3 B7 B9 -64.3(4)
B6 B9 B7 C2 98.2(3)
B10 B9 B7 C2 35.5(3)
B8 B9 B7 C2 135.7(3)
C2 B9 B7 B5 -98.3(3)
B6 B9 B7 B5 -0.1(3)
B10 B9 B7 B5 -62.8(4)
B8 B9 B7 B5 37.4(3)
C2 B9 B7 B3 -35.2(3)
B6 B9 B7 B3 63.0(4)
B10 B9 B7 B3 0.3(5)
B8 B9 B7 B3 100.6(3)
C2 B9 B7 B8 -135.7(3)
B6 B9 B7 B8 -37.5(3)
B10 B9 B7 B8 -100.3(4)
C9 C1 B1 B3 109.1(3)
B2 C1 B1 B3 -140.0(2)
C2 C1 B1 B3 -37.4(2)
B10 C1 B1 B3 -102.6(2)
C9 C1 B1 B5 147.8(3)
B2 C1 B1 B5 -101.4(3)
C2 C1 B1 B5 1.2(3)
B3 C1 B1 B5 38.6(2)
B10 C1 B1 B5 -64.0(3)
C9 C1 B1 B2 -110.8(3)
C2 C1 B1 B2 102.6(2)
B3 C1 B1 B2 140.0(2)
B10 C1 B1 B2 37.4(2)
C9 C1 B1 B4 -149.7(3)
B2 C1 B1 B4 -38.9(3)
C2 C1 B1 B4 63.7(3)
B3 C1 B1 B4 101.1(3)
B10 C1 B1 B4 -1.5(4)
C2 B3 B1 C1 36.6(2)
B5 B3 B1 C1 135.7(3)
B7 B3 B1 C1 98.7(3)
C1 B3 B1 B5 -135.7(3)
C2 B3 B1 B5 -99.1(3)
B7 B3 B1 B5 -37.1(3)
C1 B3 B1 B2 -35.0(2)
C2 B3 B1 B2 1.7(3)
B5 B3 B1 B2 100.8(3)
B7 B3 B1 B2 63.7(3)
C1 B3 B1 B4 -98.4(3)
C2 B3 B1 B4 -61.8(3)
B5 B3 B1 B4 37.3(3)
B7 B3 B1 B4 0.3(4)
B10 B2 B1 C1 -35.1(2)
B4 B2 B1 C1 -136.0(3)
B6 B2 B1 C1 -97.9(3)
C1 B2 B1 B3 35.3(2)
B10 B2 B1 B3 0.2(3)
B4 B2 B1 B3 -100.7(3)
B6 B2 B1 B3 -62.7(3)
C1 B2 B1 B5 97.9(3)
B10 B2 B1 B5 62.8(3)
B4 B2 B1 B5 -38.1(3)
B6 B2 B1 B5 -0.1(4)
C1 B2 B1 B4 136.0(3)
B10 B2 B1 B4 100.9(3)
B6 B2 B1 B4 38.0(3)
B10 B6 B8 B7 0.6(5)
B9 B6 B8 B7 -37.8(3)
B2 B6 B8 B7 64.0(4)
B4 B6 B8 B7 100.9(3)
B10 B6 B8 B9 38.3(3)
B2 B6 B8 B9 101.8(3)
B4 B6 B8 B9 138.7(3)
B10 B6 B8 B4 -100.4(3)
B9 B6 B8 B4 -138.7(3)
B2 B6 B8 B4 -36.9(3)
B10 B6 B8 B5 -62.4(5)
B9 B6 B8 B5 -100.7(3)
B2 B6 B8 B5 1.1(5)
B4 B6 B8 B5 38.0(3)
C2 B7 B8 B6 -0.9(4)
B5 B7 B8 B6 -101.1(4)
B3 B7 B8 B6 -63.3(4)
B9 B7 B8 B6 37.5(3)
C2 B7 B8 B9 -38.4(3)
B5 B7 B8 B9 -138.6(3)
B3 B7 B8 B9 -100.9(3)
C2 B7 B8 B4 63.8(4)
B5 B7 B8 B4 -36.3(3)
B3 B7 B8 B4 1.4(4)
B9 B7 B8 B4 102.2(3)
C2 B7 B8 B5 100.1(3)
B3 B7 B8 B5 37.7(3)
B9 B7 B8 B5 138.6(3)
C2 B9 B8 B6 -99.7(3)
B10 B9 B8 B6 -37.7(3)
B7 B9 B8 B6 -137.8(3)
C2 B9 B8 B7 38.1(3)
B6 B9 B8 B7 137.8(3)
B10 B9 B8 B7 100.1(3)
C2 B9 B8 B4 -62.0(4)
B6 B9 B8 B4 37.7(3)
B10 B9 B8 B4 0.0(4)
B7 B9 B8 B4 -100.1(3)
C2 B9 B8 B5 1.3(4)
B6 B9 B8 B5 101.0(3)
B10 B9 B8 B5 63.3(4)
B7 B9 B8 B5 -36.8(3)
C1 B1 B4 B5 -99.2(3)
B3 B1 B4 B5 -37.1(3)
B2 B1 B4 B5 -137.2(4)
C1 B1 B4 B8 -61.5(4)
B3 B1 B4 B8 0.6(4)
B5 B1 B4 B8 37.7(3)
B2 B1 B4 B8 -99.5(4)
C1 B1 B4 B2 38.0(3)
B3 B1 B4 B2 100.1(3)
B5 B1 B4 B2 137.2(4)
C1 B1 B4 B6 0.9(4)
B3 B1 B4 B6 63.0(4)
B5 B1 B4 B6 100.1(4)
B2 B1 B4 B6 -37.1(3)
B6 B8 B4 B5 137.3(3)
B7 B8 B4 B5 36.3(3)
B9 B8 B4 B5 100.2(3)
B6 B8 B4 B1 99.8(3)
B7 B8 B4 B1 -1.2(4)
B9 B8 B4 B1 62.7(4)
B5 B8 B4 B1 -37.5(3)
B6 B8 B4 B2 36.8(3)
B7 B8 B4 B2 -64.2(4)
B9 B8 B4 B2 -0.3(4)
B5 B8 B4 B2 -100.5(3)
B7 B8 B4 B6 -101.0(3)
B9 B8 B4 B6 -37.1(3)
B5 B8 B4 B6 -137.3(3)
C1 B2 B4 B5 -0.4(4)
B1 B2 B4 B5 38.0(3)
B10 B2 B4 B5 -63.0(4)
B6 B2 B4 B5 -100.1(4)
C1 B2 B4 B1 -38.4(3)
B10 B2 B4 B1 -101.0(3)
B6 B2 B4 B1 -138.1(3)
C1 B2 B4 B8 63.1(4)
B1 B2 B4 B8 101.5(3)
B10 B2 B4 B8 0.5(4)
B6 B2 B4 B8 -36.6(3)
C1 B2 B4 B6 99.7(3)
B1 B2 B4 B6 138.1(3)
B10 B2 B4 B6 37.1(3)
B10 B6 B4 B5 63.0(3)
B9 B6 B4 B5 -0.9(3)
B8 B6 B4 B5 -38.1(3)
B2 B6 B4 B5 100.3(3)
B10 B6 B4 B1 -0.1(4)
B9 B6 B4 B1 -64.0(3)
B8 B6 B4 B1 -101.1(3)
B2 B6 B4 B1 37.2(3)
B10 B6 B4 B8 101.0(3)
B9 B6 B4 B8 37.1(3)
B2 B6 B4 B8 138.3(3)
B10 B6 B4 B2 -37.3(3)
B9 B6 B4 B2 -101.2(3)
B8 B6 B4 B2 -138.3(3)
C1 B3 B5 B7 -100.4(3)
C2 B3 B5 B7 -37.8(2)
B1 B3 B5 B7 -138.9(3)
C1 B3 B5 B4 0.8(4)
C2 B3 B5 B4 63.4(4)
B7 B3 B5 B4 101.3(4)
B1 B3 B5 B4 -37.6(3)
C1 B3 B5 B1 38.4(3)
C2 B3 B5 B1 101.0(3)
B7 B3 B5 B1 138.9(3)
C1 B3 B5 B8 -62.6(3)
C2 B3 B5 B8 0.0(4)
B7 B3 B5 B8 37.9(3)
B1 B3 B5 B8 -101.0(3)
C2 B7 B5 B3 38.3(2)
B8 B7 B5 B3 137.5(3)
B9 B7 B5 B3 100.4(3)
C2 B7 B5 B4 -62.6(3)
B3 B7 B5 B4 -100.9(3)
B8 B7 B5 B4 36.7(3)
B9 B7 B5 B4 -0.5(3)
C2 B7 B5 B1 1.2(4)
B3 B7 B5 B1 -37.1(3)
B8 B7 B5 B1 100.5(3)
B9 B7 B5 B1 63.3(3)
C2 B7 B5 B8 -99.3(3)
B3 B7 B5 B8 -137.5(3)
B9 B7 B5 B8 -37.2(2)
B1 B4 B5 B3 37.6(3)
B8 B4 B5 B3 -100.4(4)
B2 B4 B5 B3 -0.3(5)
B6 B4 B5 B3 -62.9(4)
B1 B4 B5 B7 101.4(3)
B8 B4 B5 B7 -36.6(3)
B2 B4 B5 B7 63.5(4)
B6 B4 B5 B7 0.9(3)
B8 B4 B5 B1 -138.1(3)
B2 B4 B5 B1 -37.9(3)
B6 B4 B5 B1 -100.6(3)
B1 B4 B5 B8 138.1(3)
B2 B4 B5 B8 100.1(4)
B6 B4 B5 B8 37.5(3)
C1 B1 B5 B3 -38.5(2)
B2 B1 B5 B3 -99.8(3)
B4 B1 B5 B3 -138.0(3)
C1 B1 B5 B7 -1.5(4)
B3 B1 B5 B7 37.1(3)
B2 B1 B5 B7 -62.7(4)
B4 B1 B5 B7 -101.0(4)
C1 B1 B5 B4 99.5(3)
B3 B1 B5 B4 138.0(3)
B2 B1 B5 B4 38.3(3)
C1 B1 B5 B8 62.0(4)
B3 B1 B5 B8 100.5(4)
B2 B1 B5 B8 0.8(4)
B4 B1 B5 B8 -37.5(3)
B6 B8 B5 B3 62.4(4)
B7 B8 B5 B3 -38.0(3)
B9 B8 B5 B3 -0.8(4)
B4 B8 B5 B3 101.2(3)
B6 B8 B5 B7 100.4(4)
B9 B8 B5 B7 37.2(3)
B4 B8 B5 B7 139.2(3)
B6 B8 B5 B4 -38.7(3)
B7 B8 B5 B4 -139.2(3)
B9 B8 B5 B4 -102.0(3)
B6 B8 B5 B1 -1.2(5)
B7 B8 B5 B1 -101.6(3)
B9 B8 B5 B1 -64.4(4)
B4 B8 B5 B1 37.6(3)
